data_1505290
loop_
_publ_author_name
'Li, Liwei'
'Clarkson, Guy J.'

_publ_section_title
;
 New bis(benzimidazole) cations for threading through dibenzo-24-crown-8.
;
_journal_issue 3
_journal_name_full 'Organic letters'
_journal_page_first 497
_journal_page_last 500
_journal_paper_doi 10.1021/ol062912x
_journal_volume 9
_journal_year 2007
_chemical_formula_sum 'C42 H54 F12 N6 O12 P2'
_chemical_formula_weight 1124.85
_chemical_name_systematic
; 
 ? 
;
_space_group_IT_number 14
_symmetry_cell_setting monoclinic
_symmetry_space_group_name_Hall '-P 2ybc'
_symmetry_space_group_name_H-M 'P 1 21/c 1'
_atom_sites_solution_hydrogens geom
_atom_sites_solution_primary direct
_atom_sites_solution_secondary difmap
_audit_creation_method SHELXL-97
_cell_angle_alpha 90.00
_cell_angle_beta 90.232(16)
_cell_angle_gamma 90.00
_cell_formula_units_Z 2
_cell_length_a 11.863(11)
_cell_length_b 14.597(13)
_cell_length_c 14.378(13)
_cell_measurement_reflns_used 5450
_cell_measurement_temperature 180(2)
_cell_measurement_theta_max 27.936
_cell_measurement_theta_min 2.622
_cell_volume 2490(4)
_computing_cell_refinement 'SAINT (Siemens, 1995)'
_computing_data_collection 'SMART (Siemens, 1994)'
_computing_data_reduction 'SAINT (Siemens, 1995)'
_computing_molecular_graphics 'SHELXTL (Sheldrick, 1997)'
_computing_publication_material 'SHELXTL (Sheldrick, 1997)'
_computing_structure_refinement 'SHELXL-97 (Sheldrick, 1997)'
_computing_structure_solution 'SHELXS-97 (Sheldrick, 1990)'
_diffrn_ambient_temperature 180(2)
_diffrn_detector_area_resol_mean 8.192
_diffrn_measured_fraction_theta_full 0.993
_diffrn_measured_fraction_theta_max 0.923
_diffrn_measurement_device_type 'Siemens SMART diffractometer'
_diffrn_measurement_method '\w scans'
_diffrn_radiation_monochromator graphite
_diffrn_radiation_source 'fine-focus sealed tube'
_diffrn_radiation_type MoK\a
_diffrn_radiation_wavelength 0.71073
_diffrn_reflns_av_R_equivalents 0.0976
_diffrn_reflns_av_sigmaI/netI 0.0775
_diffrn_reflns_limit_h_max 15
_diffrn_reflns_limit_h_min -15
_diffrn_reflns_limit_k_max 19
_diffrn_reflns_limit_k_min -19
_diffrn_reflns_limit_l_max 19
_diffrn_reflns_limit_l_min -19
_diffrn_reflns_number 28693
_diffrn_reflns_theta_full 27.50
_diffrn_reflns_theta_max 29.12
_diffrn_reflns_theta_min 1.72
_diffrn_standards_decay_% nil
_exptl_absorpt_coefficient_mu 0.198
_exptl_absorpt_correction_T_max 0.9615
_exptl_absorpt_correction_T_min 0.8586
_exptl_absorpt_correction_type multi-scan
_exptl_absorpt_process_details 'SADABS (Sheldrick, 1996)'
_exptl_crystal_colour colourless
_exptl_crystal_density_diffrn 1.500
_exptl_crystal_density_method 'not measured'
_exptl_crystal_description block
_exptl_crystal_F_000 1164
_exptl_crystal_size_max 0.30
_exptl_crystal_size_mid 0.20
_exptl_crystal_size_min 0.20
_refine_diff_density_max 0.383
_refine_diff_density_min -0.338
_refine_diff_density_rms 0.078
_refine_ls_extinction_coef 0.0057(14)
_refine_ls_extinction_expression Fc^*^=kFc[1+0.001xFc^2^\l^3^/sin(2\q)]^-1/4^
_refine_ls_extinction_method SHELXL
_refine_ls_goodness_of_fit_ref 1.028
_refine_ls_hydrogen_treatment mixed
_refine_ls_matrix_type full
_refine_ls_number_parameters 361
_refine_ls_number_reflns 6177
_refine_ls_number_restraints 2
_refine_ls_restrained_S_all 1.027
_refine_ls_R_factor_all 0.1089
_refine_ls_R_factor_gt 0.0669
_refine_ls_shift/su_max 0.000
_refine_ls_shift/su_mean 0.000
_refine_ls_structure_factor_coef Fsqd
_refine_ls_weighting_details 'calc w=1/[\s^2^(Fo^2^)+(0.0957P)^2^+0.9871P] where P=(Fo^2^+2Fc^2^)/3'
_refine_ls_weighting_scheme calc
_refine_ls_wR_factor_gt 0.1677
_refine_ls_wR_factor_ref 0.1906
_reflns_number_gt 4068
_reflns_number_total 6177
_reflns_threshold_expression >2sigma(I)
_cod_data_source_file ol062912xsi20061229_041259.cif
_cod_data_source_block ll56
_cod_original_sg_symbol_H-M P2(1)/c
_cod_database_code 1505290

loop_
_symmetry_equiv_pos_as_xyz
'x, y, z'
'-x, y+1/2, -z+1/2'
'-x, -y, -z'
'x, -y-1/2, z-1/2'

loop_
_atom_site_label
_atom_site_type_symbol
_atom_site_fract_x
_atom_site_fract_y
_atom_site_fract_z
_atom_site_U_iso_or_equiv
_atom_site_adp_type
_atom_site_occupancy
_atom_site_symmetry_multiplicity
_atom_site_calc_flag
_atom_site_refinement_flags
_atom_site_disorder_assembly
_atom_site_disorder_group
N101 N 0.49293(18) 1.05245(15) 1.20058(14) 0.0307(5) Uani 1 1 d D . .
H101 H 0.4219(16) 1.046(2) 1.206(2) 0.046 Uiso 1 1 d D . .
C102 C 0.5768(2) 1.05922(18) 1.26904(18) 0.0309(5) Uani 1 1 d . . .
C103 C 0.5716(2) 1.0588(2) 1.36653(19) 0.0388(6) Uani 1 1 d . . .
H10A H 0.5021 1.0549 1.3988 0.047 Uiso 1 1 calc R . .
C104 C 0.6744(3) 1.0645(2) 1.41319(19) 0.0418(7) Uani 1 1 d . . .
H10B H 0.6750 1.0648 1.4793 0.050 Uiso 1 1 calc R . .
C105 C 0.7775(3) 1.0699(2) 1.3655(2) 0.0413(7) Uani 1 1 d . . .
H10C H 0.8457 1.0727 1.4002 0.050 Uiso 1 1 calc R . .
C106 C 0.7822(2) 1.07122(19) 1.26837(19) 0.0362(6) Uani 1 1 d . . .
H10D H 0.8517 1.0755 1.2360 0.043 Uiso 1 1 calc R . .
C107 C 0.6788(2) 1.06592(17) 1.22160(17) 0.0292(5) Uani 1 1 d . . .
N108 N 0.65200(18) 1.06446(15) 1.12690(15) 0.0304(5) Uani 1 1 d D . .
H108 H 0.698(2) 1.062(2) 1.0818(18) 0.046 Uiso 1 1 d D . .
C109 C 0.5410(2) 1.05463(16) 1.11672(17) 0.0280(5) Uani 1 1 d . . .
C110 C 0.4808(2) 1.04469(17) 1.02538(17) 0.0306(6) Uani 1 1 d . . .
H11A H 0.4971 1.0985 0.9857 0.037 Uiso 1 1 calc R . .
H11B H 0.3984 1.0424 1.0360 0.037 Uiso 1 1 calc R . .
C201 C 0.1454(2) 0.94038(19) 1.07213(19) 0.0334(6) Uani 1 1 d . . .
H20G H 0.1278 0.9296 1.1385 0.040 Uiso 1 1 calc R . .
H20H H 0.0895 0.9070 1.0337 0.040 Uiso 1 1 calc R . .
O202 O 0.25735(14) 0.90845(12) 1.05176(12) 0.0301(4) Uani 1 1 d . . .
C203 C 0.2751(2) 0.81449(18) 1.08054(19) 0.0328(6) Uani 1 1 d . . .
H20I H 0.3270 0.7842 1.0364 0.039 Uiso 1 1 calc R . .
H20J H 0.2023 0.7813 1.0785 0.039 Uiso 1 1 calc R . .
C204 C 0.3236(2) 0.80865(18) 1.17710(18) 0.0319(6) Uani 1 1 d . . .
H20K H 0.2838 0.8519 1.2186 0.038 Uiso 1 1 calc R . .
H20L H 0.3134 0.7459 1.2019 0.038 Uiso 1 1 calc R . .
O205 O 0.44230(14) 0.83105(13) 1.17437(12) 0.0327(4) Uani 1 1 d . . .
C206 C 0.4991(2) 0.82229(17) 1.25806(18) 0.0303(5) Uani 1 1 d . . .
C207 C 0.4462(2) 0.80804(19) 1.34341(19) 0.0355(6) Uani 1 1 d . . .
H20A H 0.3665 0.8030 1.3461 0.043 Uiso 1 1 calc R . .
C208 C 0.5101(2) 0.8012(2) 1.42486(19) 0.0390(6) Uani 1 1 d . . .
H20B H 0.4735 0.7917 1.4827 0.047 Uiso 1 1 calc R . .
C209 C 0.6257(2) 0.80828(19) 1.4220(2) 0.0390(6) Uani 1 1 d . . .
H20C H 0.6685 0.8041 1.4779 0.047 Uiso 1 1 calc R . .
C210 C 0.6802(2) 0.82159(19) 1.3371(2) 0.0364(6) Uani 1 1 d . . .
H21A H 0.7601 0.8253 1.3354 0.044 Uiso 1 1 calc R . .
C211 C 0.6181(2) 0.82955(18) 1.25473(18) 0.0304(5) Uani 1 1 d . . .
O212 O 0.66551(14) 0.84542(13) 1.16879(12) 0.0343(4) Uani 1 1 d . . .
C213 C 0.7873(2) 0.83957(19) 1.1666(2) 0.0344(6) Uani 1 1 d . . .
H21C H 0.8119 0.7795 1.1914 0.041 Uiso 1 1 calc R . .
H21D H 0.8203 0.8882 1.2063 0.041 Uiso 1 1 calc R . .
C214 C 0.8276(2) 0.85050(18) 1.0686(2) 0.0369(6) Uani 1 1 d . . .
H21E H 0.9035 0.8231 1.0622 0.044 Uiso 1 1 calc R . .
H21F H 0.7758 0.8181 1.0256 0.044 Uiso 1 1 calc R . .
O215 O 0.83175(16) 0.94584(12) 1.04501(12) 0.0339(4) Uani 1 1 d . . .
C216 C 0.8591(2) 0.95873(19) 0.94918(19) 0.0352(6) Uani 1 1 d . . .
H21G H 0.8047 0.9253 0.9094 0.042 Uiso 1 1 calc R . .
H21H H 0.9356 0.9347 0.9366 0.042 Uiso 1 1 calc R . .
P10 P 0.05433(6) 0.80060(5) 1.37186(5) 0.0366(2) Uani 1 1 d . . .
F11 F -0.03122(17) 0.88371(14) 1.3604(2) 0.0819(8) Uani 1 1 d . . .
F12 F 0.14066(19) 0.71739(16) 1.38405(15) 0.0727(7) Uani 1 1 d . . .
F13 F 0.15692(16) 0.87111(16) 1.38503(17) 0.0720(6) Uani 1 1 d . . .
F14 F -0.04835(16) 0.73062(13) 1.35842(14) 0.0584(5) Uani 1 1 d . . .
F15 F 0.03560(18) 0.79993(17) 1.48204(14) 0.0690(6) Uani 1 1 d . . .
F16 F 0.0747(2) 0.7978(2) 1.26181(14) 0.0871(8) Uani 1 1 d . . .
C4 C 0.0978(3) 1.0856(3) 1.3414(3) 0.0642(10) Uani 1 1 d . A .
H4A H 0.0688 1.1329 1.2993 0.096 Uiso 1 1 calc R . .
H4B H 0.0848 1.1042 1.4060 0.096 Uiso 1 1 calc R . .
H4C H 0.0588 1.0276 1.3293 0.096 Uiso 1 1 calc R . .
N2 N 0.2203(2) 1.07349(18) 1.32598(19) 0.0454(6) Uani 1 1 d . . .
O1 O 0.2505(15) 1.0316(14) 1.2579(14) 0.057(4) Uani 0.47(6) 1 d P A 1
O3 O 0.2925(14) 1.123(2) 1.366(2) 0.079(7) Uani 0.47(6) 1 d P A 1
O3A O 0.2790(8) 1.078(3) 1.3950(10) 0.078(5) Uani 0.53(6) 1 d P A 2
O1A O 0.2523(11) 1.0461(17) 1.2514(13) 0.063(4) Uani 0.53(6) 1 d P A 2

loop_
_atom_site_aniso_label
_atom_site_aniso_U_11
_atom_site_aniso_U_22
_atom_site_aniso_U_33
_atom_site_aniso_U_23
_atom_site_aniso_U_13
_atom_site_aniso_U_12
N101 0.0276(10) 0.0362(12) 0.0282(11) -0.0033(9) 0.0028(8) -0.0030(9)
C102 0.0331(13) 0.0305(13) 0.0292(13) -0.0037(10) 0.0027(10) -0.0001(10)
C103 0.0413(15) 0.0439(16) 0.0312(14) -0.0014(12) 0.0045(11) -0.0014(12)
C104 0.0494(17) 0.0466(17) 0.0294(14) 0.0000(12) -0.0015(12) 0.0046(13)
C105 0.0408(15) 0.0419(16) 0.0410(16) -0.0025(13) -0.0088(12) 0.0063(13)
C106 0.0300(13) 0.0391(15) 0.0394(15) -0.0047(12) -0.0012(11) 0.0017(11)
C107 0.0333(13) 0.0261(12) 0.0283(12) -0.0031(10) 0.0016(10) 0.0013(10)
N108 0.0295(11) 0.0339(12) 0.0278(11) -0.0046(9) 0.0041(8) 0.0006(9)
C109 0.0291(12) 0.0254(12) 0.0294(12) -0.0039(10) 0.0024(9) 0.0006(10)
C110 0.0291(12) 0.0324(14) 0.0304(13) -0.0051(10) -0.0002(10) -0.0004(10)
C201 0.0237(11) 0.0438(15) 0.0325(13) 0.0055(11) 0.0049(10) 0.0039(11)
O202 0.0244(8) 0.0338(10) 0.0320(9) 0.0046(7) 0.0023(7) 0.0030(7)
C203 0.0309(12) 0.0289(13) 0.0385(14) -0.0010(11) -0.0013(11) -0.0004(10)
C204 0.0258(12) 0.0312(14) 0.0386(14) 0.0067(11) -0.0006(10) -0.0029(10)
O205 0.0230(8) 0.0425(11) 0.0326(10) 0.0063(8) -0.0008(7) -0.0024(7)
C206 0.0308(12) 0.0282(13) 0.0317(13) 0.0026(10) -0.0013(10) -0.0001(10)
C207 0.0302(12) 0.0408(15) 0.0357(14) 0.0044(11) 0.0023(10) -0.0004(11)
C208 0.0429(15) 0.0440(16) 0.0303(14) 0.0062(12) 0.0038(11) 0.0000(12)
C209 0.0416(15) 0.0406(16) 0.0346(15) 0.0028(12) -0.0073(11) 0.0022(12)
C210 0.0287(13) 0.0383(15) 0.0421(15) 0.0043(12) -0.0030(11) 0.0022(11)
C211 0.0296(12) 0.0296(13) 0.0320(13) 0.0037(10) 0.0027(10) 0.0005(10)
O212 0.0253(8) 0.0447(11) 0.0329(10) 0.0047(8) 0.0017(7) -0.0003(8)
C213 0.0259(12) 0.0326(14) 0.0448(16) 0.0057(11) 0.0026(11) 0.0032(10)
C214 0.0333(13) 0.0326(14) 0.0448(16) -0.0007(12) 0.0082(11) 0.0010(11)
O215 0.0394(10) 0.0308(9) 0.0315(10) 0.0016(7) 0.0062(8) 0.0029(8)
C216 0.0310(13) 0.0409(15) 0.0337(14) -0.0032(11) 0.0039(10) 0.0077(11)
P10 0.0299(4) 0.0401(4) 0.0398(4) 0.0077(3) 0.0021(3) 0.0001(3)
F11 0.0439(11) 0.0439(12) 0.158(2) 0.0108(13) -0.0246(13) 0.0051(9)
F12 0.0768(15) 0.0713(14) 0.0699(14) -0.0120(11) -0.0137(11) 0.0353(12)
F13 0.0396(10) 0.0738(14) 0.1026(18) 0.0151(12) -0.0106(10) -0.0156(10)
F14 0.0572(12) 0.0489(11) 0.0692(13) 0.0053(9) -0.0040(9) -0.0182(9)
F15 0.0620(13) 0.0976(17) 0.0474(12) -0.0139(11) 0.0134(9) -0.0085(11)
F16 0.0722(15) 0.151(2) 0.0384(11) 0.0242(13) 0.0020(10) -0.0193(15)
C4 0.0480(19) 0.051(2) 0.094(3) 0.0013(19) 0.0222(19) 0.0014(16)
N2 0.0461(14) 0.0465(15) 0.0434(15) -0.0028(12) -0.0021(12) 0.0008(12)
O1 0.070(8) 0.056(6) 0.046(8) -0.020(5) 0.019(5) -0.015(4)
O3 0.075(5) 0.084(11) 0.077(10) -0.037(8) -0.016(6) -0.002(6)
O3A 0.062(4) 0.117(13) 0.055(5) -0.015(6) -0.019(3) -0.016(5)
O1A 0.030(4) 0.122(12) 0.036(5) 0.009(6) -0.002(3) -0.008(5)

loop_
_atom_type_symbol
_atom_type_description
_atom_type_scat_dispersion_real
_atom_type_scat_dispersion_imag
_atom_type_scat_source
C C 0.0033 0.0016 'International Tables Vol C Tables 4.2.6.8 and 6.1.1.4'
H H 0.0000 0.0000 'International Tables Vol C Tables 4.2.6.8 and 6.1.1.4'
N N 0.0061 0.0033 'International Tables Vol C Tables 4.2.6.8 and 6.1.1.4'
O O 0.0106 0.0060 'International Tables Vol C Tables 4.2.6.8 and 6.1.1.4'
F F 0.0171 0.0103 'International Tables Vol C Tables 4.2.6.8 and 6.1.1.4'
P P 0.1023 0.0942 'International Tables Vol C Tables 4.2.6.8 and 6.1.1.4'

loop_
_geom_angle_atom_site_label_1
_geom_angle_atom_site_label_2
_geom_angle_atom_site_label_3
_geom_angle
_geom_angle_site_symmetry_1
_geom_angle_site_symmetry_3
C109 N101 C102 109.2(2) . .
C109 N101 H101 121(2) . .
C102 N101 H101 130(2) . .
C107 C102 N101 106.1(2) . .
C107 C102 C103 122.0(3) . .
N101 C102 C103 131.9(2) . .
C104 C103 C102 116.1(3) . .
C104 C103 H10A 122.0 . .
C102 C103 H10A 122.0 . .
C103 C104 C105 122.0(3) . .
C103 C104 H10B 119.0 . .
C105 C104 H10B 119.0 . .
C106 C105 C104 121.8(3) . .
C106 C105 H10C 119.1 . .
C104 C105 H10C 119.1 . .
C105 C106 C107 116.2(3) . .
C105 C106 H10D 121.9 . .
C107 C106 H10D 121.9 . .
C102 C107 N108 106.3(2) . .
C102 C107 C106 122.0(3) . .
N108 C107 C106 131.7(2) . .
C109 N108 C107 109.3(2) . .
C109 N108 H108 123(2) . .
C107 N108 H108 127(2) . .
N108 C109 N101 109.2(2) . .
N108 C109 C110 125.0(2) . .
N101 C109 C110 125.8(2) . .
C109 C110 C110 110.5(3) . 3_677
C109 C110 H11A 109.5 . .
C110 C110 H11A 109.5 3_677 .
C109 C110 H11B 109.5 . .
C110 C110 H11B 109.5 3_677 .
H11A C110 H11B 108.1 . .
O202 C201 C216 107.9(2) . 3_677
O202 C201 H20G 110.1 . .
C216 C201 H20G 110.1 3_677 .
O202 C201 H20H 110.1 . .
C216 C201 H20H 110.1 3_677 .
H20G C201 H20H 108.4 . .
C201 O202 C203 112.45(19) . .
O202 C203 C204 111.9(2) . .
O202 C203 H20I 109.2 . .
C204 C203 H20I 109.2 . .
O202 C203 H20J 109.2 . .
C204 C203 H20J 109.2 . .
H20I C203 H20J 107.9 . .
O205 C204 C203 109.4(2) . .
O205 C204 H20K 109.8 . .
C203 C204 H20K 109.8 . .
O205 C204 H20L 109.8 . .
C203 C204 H20L 109.8 . .
H20K C204 H20L 108.3 . .
C206 O205 C204 115.27(19) . .
O205 C206 C207 124.0(2) . .
O205 C206 C211 116.5(2) . .
C207 C206 C211 119.5(2) . .
C208 C207 C206 120.2(3) . .
C208 C207 H20A 119.9 . .
C206 C207 H20A 119.9 . .
C209 C208 C207 120.5(3) . .
C209 C208 H20B 119.7 . .
C207 C208 H20B 119.7 . .
C208 C209 C210 120.1(3) . .
C208 C209 H20C 120.0 . .
C210 C209 H20C 120.0 . .
C209 C210 C211 120.5(3) . .
C209 C210 H21A 119.7 . .
C211 C210 H21A 119.7 . .
O212 C211 C210 123.9(2) . .
O212 C211 C206 116.9(2) . .
C210 C211 C206 119.2(2) . .
C211 O212 C213 114.8(2) . .
O212 C213 C214 109.6(2) . .
O212 C213 H21C 109.7 . .
C214 C213 H21C 109.7 . .
O212 C213 H21D 109.7 . .
C214 C213 H21D 109.7 . .
H21C C213 H21D 108.2 . .
O215 C214 C213 109.7(2) . .
O215 C214 H21E 109.7 . .
C213 C214 H21E 109.7 . .
O215 C214 H21F 109.7 . .
C213 C214 H21F 109.7 . .
H21E C214 H21F 108.2 . .
C216 O215 C214 111.4(2) . .
O215 C216 C201 108.5(2) . 3_677
O215 C216 H21G 110.0 . .
C201 C216 H21G 110.0 3_677 .
O215 C216 H21H 110.0 . .
C201 C216 H21H 110.0 3_677 .
H21G C216 H21H 108.4 . .
F11 P10 F12 179.59(14) . .
F11 P10 F15 90.93(14) . .
F12 P10 F15 88.75(12) . .
F11 P10 F14 89.38(13) . .
F12 P10 F14 90.88(14) . .
F15 P10 F14 90.40(11) . .
F11 P10 F16 90.89(16) . .
F12 P10 F16 89.43(14) . .
F15 P10 F16 178.08(15) . .
F14 P10 F16 89.01(13) . .
F11 P10 F13 90.37(14) . .
F12 P10 F13 89.38(14) . .
F15 P10 F13 89.73(13) . .
F14 P10 F13 179.72(13) . .
F16 P10 F13 90.87(13) . .
N2 C4 H4A 109.5 . .
N2 C4 H4B 109.5 . .
H4A C4 H4B 109.5 . .
N2 C4 H4C 109.5 . .
H4A C4 H4C 109.5 . .
H4B C4 H4C 109.5 . .
O1A N2 O1 11(2) . .
O1A N2 O3A 124.5(8) . .
O1 N2 O3A 121.4(11) . .
O1A N2 O3 112.5(13) . .
O1 N2 O3 117.3(13) . .
O3A N2 O3 37.1(5) . .
O1A N2 C4 119.0(6) . .
O1 N2 C4 118.4(8) . .
O3A N2 C4 115.5(5) . .
O3 N2 C4 121.9(7) . .

loop_
_geom_bond_atom_site_label_1
_geom_bond_atom_site_label_2
_geom_bond_distance
_geom_bond_site_symmetry_2
N101 C109 1.336(3) .
N101 C102 1.401(4) .
N101 H101 0.852(18) .
C102 C107 1.395(4) .
C102 C103 1.403(4) .
C103 C104 1.391(4) .
C103 H10A 0.9500 .
C104 C105 1.407(4) .
C104 H10B 0.9500 .
C105 C106 1.397(4) .
C105 H10C 0.9500 .
C106 C107 1.398(4) .
C106 H10D 0.9500 .
C107 N108 1.397(4) .
N108 C109 1.333(3) .
N108 H108 0.847(18) .
C109 C110 1.499(4) .
C110 C110 1.564(5) 3_677
C110 H11A 0.9900 .
C110 H11B 0.9900 .
C201 O202 1.438(3) .
C201 C216 1.505(4) 3_677
C201 H20G 0.9900 .
C201 H20H 0.9900 .
O202 C203 1.448(3) .
C203 C204 1.503(4) .
C203 H20I 0.9900 .
C203 H20J 0.9900 .
C204 O205 1.446(3) .
C204 H20K 0.9900 .
C204 H20L 0.9900 .
O205 C206 1.383(3) .
C206 C207 1.396(4) .
C206 C211 1.416(4) .
C207 C208 1.396(4) .
C207 H20A 0.9500 .
C208 C209 1.376(4) .
C208 H20B 0.9500 .
C209 C210 1.397(4) .
C209 H20C 0.9500 .
C210 C211 1.398(4) .
C210 H21A 0.9500 .
C211 O212 1.379(3) .
O212 C213 1.448(3) .
C213 C214 1.499(4) .
C213 H21C 0.9900 .
C213 H21D 0.9900 .
C214 O215 1.433(3) .
C214 H21E 0.9900 .
C214 H21F 0.9900 .
O215 C216 1.429(3) .
C216 C201 1.505(4) 3_677
C216 H21G 0.9900 .
C216 H21H 0.9900 .
P10 F11 1.590(2) .
P10 F12 1.598(2) .
P10 F15 1.601(3) .
P10 F14 1.601(2) .
P10 F16 1.602(3) .
P10 F13 1.604(2) .
C4 N2 1.482(4) .
C4 H4A 0.9800 .
C4 H4B 0.9800 .
C4 H4C 0.9800 .
N2 O1A 1.207(17) .
N2 O1 1.210(16) .
N2 O3A 1.212(10) .
N2 O3 1.259(16) .

loop_
_geom_hbond_atom_site_label_D
_geom_hbond_atom_site_label_H
_geom_hbond_atom_site_label_A
_geom_hbond_distance_DH
_geom_hbond_distance_HA
_geom_hbond_distance_DA
_geom_hbond_angle_DHA
_geom_hbond_site_symmetry_A
N101 H101 O1 0.852(18) 2.18(3) 3.010(19) 166(3) .
N101 H101 O1A 0.852(18) 2.12(2) 2.951(15) 166(3) .
C103 H10A O3 0.95 2.72 3.441(12) 133.6 .
C103 H10A O3A 0.95 2.67 3.510(10) 147.8 .
N108 H108 O215 0.847(18) 2.39(3) 2.992(3) 129(3) .
C110 H11B O202 0.99 2.58 3.336(4) 132.7 .
C4 H4C F11 0.98 2.40 3.332(5) 158.9 .
C4 H4C F13 0.98 2.68 3.268(5) 118.5 .
N108 H108 O202 0.847(18) 2.04(2) 2.817(3) 152(3) 3_677
C110 H11A O205 0.99 2.62 3.520(4) 150.6 3_677
C110 H11A O202 0.99 2.97 3.373(4) 105.8 3_677
C110 H11B O215 0.99 2.97 3.842(5) 147.5 3_677
C4 H4B F15 0.98 2.57 3.431(5) 146.5 3_578
